data_4021556
loop_
_publ_author_name
'Esen Bellur'
'Helmar G\"orls'
'Peter Langer'

_publ_contact_author
;
              Langer, Peter 
              Institut f\"ur Chemie 
              Universit\"at Rostock
              Albert-Einstein-Str. 3a
              D-18059 Rostock
              Germany
;
_publ_contact_author_email 'peter.langer@uni-rostock.de '
_publ_contact_author_fax '+49 (0)381-4986412 '
_publ_contact_author_phone '+49 (0)381-4986410 '
_publ_section_title
;
 Domino Reactions of 1,2-Diimidoyl-1,2-dichloroethanes.
 Synthesis of 3-Imino-1,2-dithia-3H-cyclopent-4-enes,
 3-Amino-2-thioxo-2,5H-pyrrol-5-ones,
 2,3-Diamino-4-thioxo-4H-thiopyrans, and
 6-Imino-6H-1,3-oxazines
;
_journal_name_full 'Journal of Organic Chemistry'
_journal_page_first 2332
_journal_page_last 2338
_journal_paper_doi 10.1021/jo052450l
_journal_volume 71
_journal_year 2006
_chemical_formula_sum 'C22 H22 N2 O3 S2'
_chemical_formula_weight 426.54
_chemical_name_systematic
; 
 ? 
;
_space_group_IT_number 14
_symmetry_cell_setting monoclinic
_symmetry_space_group_name_Hall '-P 2ybc'
_symmetry_space_group_name_H-M 'P 1 21/c 1'
_atom_sites_solution_hydrogens mixed
_atom_sites_solution_primary direct
_atom_sites_solution_secondary difmap
_audit_creation_method SHELXL-97
_cell_angle_alpha 90.00
_cell_angle_beta 99.8110(10)
_cell_angle_gamma 90.00
_cell_formula_units_Z 4
_cell_length_a 21.8453(5)
_cell_length_b 7.9252(2)
_cell_length_c 12.0822(2)
_cell_measurement_temperature 183(2)
_cell_volume 2061.18(8)
_computing_cell_refinement DENZO
_computing_data_collection COLLECT
_computing_data_reduction DENZO
_computing_molecular_graphics SHELXTL/PC
_computing_publication_material SHELXL-97
_computing_structure_refinement 'SHELXL-97 (Sheldrick, 1997)'
_computing_structure_solution 'SHELXS-97 (Sheldrick, 1990)'
_diffrn_ambient_temperature 183(2)
_diffrn_measured_fraction_theta_full 0.991
_diffrn_measured_fraction_theta_max 0.991
_diffrn_measurement_device_type KappaCCD
_diffrn_measurement_method 'phi- + omega-scan'
_diffrn_radiation_monochromator graphite
_diffrn_radiation_source 'fine-focus sealed tube'
_diffrn_radiation_type MoK\a
_diffrn_radiation_wavelength 0.71073
_diffrn_reflns_av_R_equivalents 0.0236
_diffrn_reflns_av_sigmaI/netI 0.0444
_diffrn_reflns_limit_h_max 28
_diffrn_reflns_limit_h_min -28
_diffrn_reflns_limit_k_max 8
_diffrn_reflns_limit_k_min -10
_diffrn_reflns_limit_l_max 15
_diffrn_reflns_limit_l_min -15
_diffrn_reflns_number 7916
_diffrn_reflns_theta_full 27.48
_diffrn_reflns_theta_max 27.48
_diffrn_reflns_theta_min 2.74
_exptl_absorpt_coefficient_mu 0.285
_exptl_absorpt_correction_T_max 0.9943
_exptl_absorpt_correction_T_min 0.9915
_exptl_crystal_colour red
_exptl_crystal_density_diffrn 1.375
_exptl_crystal_density_method 'not measured'
_exptl_crystal_description prism
_exptl_crystal_F_000 896
_exptl_crystal_size_max 0.03
_exptl_crystal_size_mid 0.03
_exptl_crystal_size_min 0.02
_refine_diff_density_max 0.475
_refine_diff_density_min -0.464
_refine_diff_density_rms 0.053
_refine_ls_extinction_method none
_refine_ls_goodness_of_fit_ref 1.026
_refine_ls_hydrogen_treatment mixed
_refine_ls_matrix_type full
_refine_ls_number_parameters 274
_refine_ls_number_reflns 4676
_refine_ls_number_restraints 0
_refine_ls_restrained_S_all 1.026
_refine_ls_R_factor_all 0.0616
_refine_ls_R_factor_gt 0.0434
_refine_ls_shift/su_max 0.004
_refine_ls_shift/su_mean 0.000
_refine_ls_structure_factor_coef Fsqd
_refine_ls_weighting_details 'calc w=1/[\s^2^(Fo^2^)+(0.0609P)^2^+0.8627P] where P=(Fo^2^+2Fc^2^)/3'
_refine_ls_weighting_scheme calc
_refine_ls_wR_factor_gt 0.1096
_refine_ls_wR_factor_ref 0.1191
_reflns_number_gt 3657
_reflns_number_total 4676
_reflns_threshold_expression >2sigma(I)
_cod_data_source_file jo052450lsi20051128_054731_3.cif
_cod_depositor_comments
;
The following automatic conversions were performed:

'_atom_sites_solution_hydrogens' value 'geom/difmap' was changed to
'mixed'.

Automatic conversion script
Id: cif_fix_values 6452 2018-10-05 10:23:21Z andrius 
;
_cod_original_sg_symbol_H-M 'P 21/c'
_cod_database_code 4021556

loop_
_symmetry_equiv_pos_as_xyz
'x, y, z'
'-x, y+1/2, -z+1/2'
'-x, -y, -z'
'x, -y-1/2, z-1/2'

loop_
_atom_site_label
_atom_site_type_symbol
_atom_site_fract_x
_atom_site_fract_y
_atom_site_fract_z
_atom_site_U_iso_or_equiv
_atom_site_adp_type
_atom_site_occupancy
_atom_site_symmetry_multiplicity
_atom_site_calc_flag
_atom_site_refinement_flags
S1 S 0.17188(2) 0.44345(6) 0.38620(4) 0.02604(14) Uani 1 1 d .
S2 S 0.33319(2) 0.56755(6) 0.70473(4) 0.03014(14) Uani 1 1 d .
O1 O 0.21815(7) 0.4108(2) 0.71823(11) 0.0361(4) Uani 1 1 d .
O2 O 0.07089(6) 0.30908(19) 0.46094(11) 0.0359(3) Uani 1 1 d .
O3 O 0.10937(6) 0.27899(19) 0.64422(11) 0.0323(3) Uani 1 1 d .
N1 N 0.34109(7) 0.6522(2) 0.46581(14) 0.0282(4) Uani 1 1 d .
N2 N 0.25065(8) 0.6082(2) 0.28623(13) 0.0294(4) Uani 1 1 d .
C1 C 0.17273(8) 0.4023(2) 0.52773(14) 0.0233(4) Uani 1 1 d .
C2 C 0.22086(8) 0.4449(2) 0.61047(14) 0.0240(4) Uani 1 1 d .
C3 C 0.27782(8) 0.5259(2) 0.58988(15) 0.0236(4) Uani 1 1 d .
C4 C 0.28637(8) 0.5685(2) 0.48161(15) 0.0233(4) Uani 1 1 d .
C5 C 0.24044(8) 0.5482(2) 0.38476(15) 0.0239(4) Uani 1 1 d .
C6 C 0.11262(8) 0.3252(2) 0.53981(15) 0.0257(4) Uani 1 1 d .
C7 C 0.04958(9) 0.2162(3) 0.66456(17) 0.0329(5) Uani 1 1 d .
H7A H 0.0561 0.1328 0.7265 0.039 Uiso 1 1 calc R
H7B H 0.0276 0.1592 0.5963 0.039 Uiso 1 1 calc R
C8 C 0.01113(11) 0.3594(3) 0.6948(2) 0.0479(6) Uani 1 1 d .
H8A H -0.0291 0.3166 0.7079 0.072 Uiso 1 1 calc R
H8B H 0.0046 0.4414 0.6332 0.072 Uiso 1 1 calc R
H8C H 0.0327 0.4143 0.7631 0.072 Uiso 1 1 calc R
C9 C 0.38706(8) 0.5688(2) 0.41556(15) 0.0243(4) Uani 1 1 d .
C10 C 0.37972(9) 0.4054(2) 0.37457(16) 0.0298(4) Uani 1 1 d .
H10A H 0.3430 0.3443 0.3804 0.036 Uiso 1 1 calc R
C11 C 0.42577(9) 0.3306(3) 0.32505(17) 0.0336(5) Uani 1 1 d .
H11A H 0.4200 0.2197 0.2953 0.040 Uiso 1 1 calc R
C12 C 0.47998(9) 0.4170(3) 0.31894(17) 0.0343(5) Uani 1 1 d .
H12A H 0.5117 0.3657 0.2857 0.041 Uiso 1 1 calc R
C13 C 0.48755(9) 0.5787(3) 0.36163(16) 0.0314(4) Uani 1 1 d .
H13A H 0.5253 0.6367 0.3588 0.038 Uiso 1 1 calc R
C14 C 0.44158(8) 0.6590(2) 0.40867(15) 0.0268(4) Uani 1 1 d .
C15 C 0.45017(10) 0.8352(3) 0.45337(18) 0.0365(5) Uani 1 1 d .
H15A H 0.4906 0.8783 0.4417 0.055 Uiso 1 1 calc R
H15B H 0.4484 0.8352 0.5339 0.055 Uiso 1 1 calc R
H15C H 0.4171 0.9076 0.4138 0.055 Uiso 1 1 calc R
C16 C 0.20711(9) 0.6091(2) 0.18217(15) 0.0288(4) Uani 1 1 d .
C17 C 0.15028(10) 0.6888(3) 0.17667(17) 0.0345(5) Uani 1 1 d .
H17A H 0.1402 0.7425 0.2415 0.041 Uiso 1 1 calc R
C18 C 0.10809(11) 0.6907(3) 0.07726(18) 0.0404(5) Uani 1 1 d .
H18A H 0.0686 0.7427 0.0737 0.048 Uiso 1 1 calc R
C19 C 0.12441(11) 0.6155(3) -0.01655(18) 0.0441(6) Uani 1 1 d .
H19A H 0.0956 0.6146 -0.0850 0.053 Uiso 1 1 calc R
C20 C 0.18178(12) 0.5420(3) -0.01238(17) 0.0415(5) Uani 1 1 d .
H20A H 0.1923 0.4945 -0.0789 0.050 Uiso 1 1 calc R
C21 C 0.22519(10) 0.5354(2) 0.08757(17) 0.0332(5) Uani 1 1 d .
C22 C 0.28742(12) 0.4554(3) 0.0923(2) 0.0442(5) Uani 1 1 d .
H22A H 0.3110 0.4645 0.1687 0.066 Uiso 1 1 calc R
H22B H 0.3100 0.5130 0.0399 0.066 Uiso 1 1 calc R
H22C H 0.2821 0.3361 0.0715 0.066 Uiso 1 1 calc R
H1N2 H 0.2823(11) 0.662(3) 0.2872(18) 0.032(6) Uiso 1 1 d .
H1N1 H 0.3556(11) 0.700(3) 0.525(2) 0.038(6) Uiso 1 1 d .
H1O1 H 0.2505(16) 0.454(4) 0.756(3) 0.075(10) Uiso 1 1 d .

loop_
_atom_site_aniso_label
_atom_site_aniso_U_11
_atom_site_aniso_U_22
_atom_site_aniso_U_33
_atom_site_aniso_U_23
_atom_site_aniso_U_13
_atom_site_aniso_U_12
S1 0.0266(2) 0.0334(3) 0.0182(2) 0.00045(19) 0.00416(17) -0.00745(19)
S2 0.0269(3) 0.0358(3) 0.0255(3) -0.0058(2) -0.00201(18) 0.0043(2)
O1 0.0346(8) 0.0557(10) 0.0182(7) 0.0029(6) 0.0049(6) -0.0027(7)
O2 0.0288(7) 0.0501(9) 0.0282(7) 0.0070(7) 0.0031(6) -0.0074(6)
O3 0.0234(7) 0.0488(9) 0.0259(7) 0.0096(6) 0.0075(5) -0.0010(6)
N1 0.0277(8) 0.0271(8) 0.0308(9) -0.0106(7) 0.0080(7) -0.0074(7)
N2 0.0303(9) 0.0362(9) 0.0222(8) 0.0010(7) 0.0061(7) -0.0134(8)
C1 0.0254(9) 0.0263(9) 0.0191(8) 0.0012(7) 0.0068(7) 0.0028(7)
C2 0.0268(9) 0.0269(9) 0.0192(9) 0.0001(7) 0.0065(7) 0.0057(7)
C3 0.0270(9) 0.0203(8) 0.0235(9) -0.0043(7) 0.0040(7) 0.0052(7)
C4 0.0252(9) 0.0210(8) 0.0242(9) -0.0049(7) 0.0059(7) -0.0008(7)
C5 0.0273(9) 0.0224(9) 0.0237(9) -0.0029(7) 0.0090(7) -0.0031(7)
C6 0.0256(9) 0.0286(10) 0.0242(9) 0.0039(8) 0.0077(7) 0.0037(7)
C7 0.0259(10) 0.0433(12) 0.0316(10) 0.0104(9) 0.0112(8) -0.0015(9)
C8 0.0344(12) 0.0567(15) 0.0560(15) -0.0066(12) 0.0171(10) 0.0025(11)
C9 0.0238(9) 0.0270(9) 0.0221(9) -0.0003(7) 0.0037(7) -0.0020(7)
C10 0.0273(9) 0.0282(10) 0.0351(11) -0.0033(8) 0.0089(8) -0.0078(8)
C11 0.0341(11) 0.0287(10) 0.0396(11) -0.0067(9) 0.0108(9) -0.0011(8)
C12 0.0302(10) 0.0410(12) 0.0334(11) -0.0005(9) 0.0104(8) 0.0027(9)
C13 0.0241(9) 0.0400(11) 0.0304(10) 0.0045(9) 0.0057(8) -0.0082(8)
C14 0.0263(9) 0.0293(10) 0.0235(9) 0.0038(8) 0.0008(7) -0.0067(8)
C15 0.0365(11) 0.0314(11) 0.0405(12) 0.0005(9) 0.0031(9) -0.0139(9)
C16 0.0375(11) 0.0285(10) 0.0204(9) 0.0032(8) 0.0049(8) -0.0115(8)
C17 0.0409(12) 0.0349(11) 0.0285(10) 0.0036(9) 0.0079(8) -0.0062(9)
C18 0.0421(12) 0.0409(12) 0.0367(12) 0.0102(10) 0.0024(9) -0.0051(10)
C19 0.0538(14) 0.0471(13) 0.0286(11) 0.0061(10) -0.0008(10) -0.0135(11)
C20 0.0636(15) 0.0388(12) 0.0231(10) 0.0000(9) 0.0105(10) -0.0128(11)
C21 0.0459(12) 0.0283(10) 0.0270(10) 0.0014(8) 0.0115(9) -0.0103(9)
C22 0.0567(14) 0.0419(12) 0.0376(12) -0.0057(10) 0.0185(10) -0.0061(11)

loop_
_atom_type_symbol
_atom_type_description
_atom_type_scat_dispersion_real
_atom_type_scat_dispersion_imag
_atom_type_scat_source
C C 0.0033 0.0016 'International Tables Vol C Tables 4.2.6.8 and 6.1.1.4'
H H 0.0000 0.0000 'International Tables Vol C Tables 4.2.6.8 and 6.1.1.4'
N N 0.0061 0.0033 'International Tables Vol C Tables 4.2.6.8 and 6.1.1.4'
O O 0.0106 0.0060 'International Tables Vol C Tables 4.2.6.8 and 6.1.1.4'
S S 0.1246 0.1234 'International Tables Vol C Tables 4.2.6.8 and 6.1.1.4'

loop_
_geom_angle_atom_site_label_1
_geom_angle_atom_site_label_2
_geom_angle_atom_site_label_3
_geom_angle
C5 S1 C1 103.76(9)
C6 O3 C7 116.70(14)
C4 N1 C9 121.07(15)
C5 N2 C16 126.40(17)
C2 C1 C6 128.08(16)
C2 C1 S1 123.53(14)
C6 C1 S1 108.31(13)
O1 C2 C1 120.37(17)
O1 C2 C3 115.75(16)
C1 C2 C3 123.87(16)
C4 C3 C2 121.41(16)
C4 C3 S2 121.69(14)
C2 C3 S2 116.90(13)
C3 C4 N1 119.59(16)
C3 C4 C5 123.98(17)
N1 C4 C5 116.13(16)
N2 C5 C4 119.59(16)
N2 C5 S1 117.41(14)
C4 C5 S1 122.98(14)
O2 C6 O3 124.42(17)
O2 C6 C1 121.97(16)
O3 C6 C1 113.60(15)
O3 C7 C8 109.81(18)
C10 C9 C14 120.14(17)
C10 C9 N1 122.70(16)
C14 C9 N1 117.16(16)
C9 C10 C11 120.32(17)
C12 C11 C10 120.18(19)
C11 C12 C13 119.30(19)
C12 C13 C14 121.93(18)
C13 C14 C9 118.08(17)
C13 C14 C15 121.32(17)
C9 C14 C15 120.59(17)
C17 C16 C21 121.81(18)
C17 C16 N2 119.80(18)
C21 C16 N2 118.32(19)
C18 C17 C16 120.4(2)
C19 C18 C17 118.8(2)
C20 C19 C18 120.9(2)
C19 C20 C21 121.7(2)
C16 C21 C20 116.3(2)
C16 C21 C22 121.88(19)
C20 C21 C22 121.77(19)

loop_
_geom_bond_atom_site_label_1
_geom_bond_atom_site_label_2
_geom_bond_distance
S1 C5 1.7148(18)
S1 C1 1.7378(17)
S2 C3 1.7104(18)
O1 C2 1.341(2)
O2 C6 1.208(2)
O3 C6 1.327(2)
O3 C7 1.457(2)
N1 C4 1.408(2)
N1 C9 1.422(2)
N2 C5 1.336(2)
N2 C16 1.442(2)
C1 C2 1.364(3)
C1 C6 1.478(3)
C2 C3 1.459(3)
C3 C4 1.394(3)
C4 C5 1.415(3)
C7 C8 1.494(3)
C9 C10 1.386(3)
C9 C14 1.404(3)
C10 C11 1.388(3)
C11 C12 1.381(3)
C12 C13 1.380(3)
C13 C14 1.390(3)
C14 C15 1.498(3)
C16 C17 1.384(3)
C16 C21 1.399(3)
C17 C18 1.384(3)
C18 C19 1.380(3)
C19 C20 1.375(4)
C20 C21 1.404(3)
C21 C22 1.492(3)

loop_
_cod_related_entry_id
_cod_related_entry_database
_cod_related_entry_code
1 ChemSpider 21154497
